data_9004772
loop_
_publ_author_name
'Sokolova E V'
'Hawthorne F C'
'Roberts A C'

_publ_section_title
;The crystal structure of an anthropogenic
 Cu-K-Na-hydro-hyddroxyl-carbonate-chloride from Johanngeorgenstadt, Saxony,
 Germany Locality: Johanngeorgenstadt, Saxony, Germany
;
_journal_name_full 'The Canadian Mineralogist'
_journal_page_first 926
_journal_page_last 936
_journal_volume 41
_journal_year 2003
_chemical_compound_source 'Johanngeorgenstadt, Saxony, Germany'
_chemical_formula_structural K5Na2Cu24(CO3)16Cl3(OH)20(H2O)12
_chemical_formula_sum 'C8 H22 Cl1.5 Cu12 K2.5 Na O40'
_space_group_IT_number 196
_symmetry_space_group_name_Hall 'F 2 2 3'
_symmetry_space_group_name_H-M 'F 2 3'
_cell_angle_alpha 90
_cell_angle_beta 90
_cell_angle_gamma 90
_cell_length_a 15.463
_cell_length_b 15.463
_cell_length_c 15.463
_cell_formula_units_Z 4
_cell_volume 3697.271
_database_code_amcsd 0005865
_exptl_crystal_density_diffrn 3.045
_cod_original_formula_sum 'Cu12 Na K2.5 C8 Cl1.5 O40 H22'
_cod_database_code 9004772
_amcsd_formula_title K5Na2Cu24(CO3)16Cl3(OH)20(H2O)12

loop_
_space_group_symop_operation_xyz
x,y,z
x,1/2+y,1/2+z
1/2+x,y,1/2+z
1/2+x,1/2+y,z
-z,-x,y
-z,1/2-x,1/2+y
1/2-z,-x,1/2+y
1/2-z,1/2-x,y
-z,x,-y
-z,1/2+x,1/2-y
1/2-z,x,1/2-y
1/2-z,1/2+x,-y
z,-x,-y
z,1/2-x,1/2-y
1/2+z,-x,1/2-y
1/2+z,1/2-x,-y
z,x,y
z,1/2+x,1/2+y
1/2+z,x,1/2+y
1/2+z,1/2+x,y
y,-z,-x
y,1/2-z,1/2-x
1/2+y,-z,1/2-x
1/2+y,1/2-z,-x
-y,-z,x
-y,1/2-z,1/2+x
1/2-y,-z,1/2+x
1/2-y,1/2-z,x
-y,z,-x
-y,1/2+z,1/2-x
1/2-y,z,1/2-x
1/2-y,1/2+z,-x
y,z,x
y,1/2+z,1/2+x
1/2+y,z,1/2+x
1/2+y,1/2+z,x
-x,y,-z
-x,1/2+y,1/2-z
1/2-x,y,1/2-z
1/2-x,1/2+y,-z
x,-y,-z
x,1/2-y,1/2-z
1/2+x,-y,1/2-z
1/2+x,1/2-y,-z
-x,-y,z
-x,1/2-y,1/2+z
1/2-x,-y,1/2+z
1/2-x,1/2-y,z

loop_
_atom_site_aniso_label
_atom_site_aniso_U_11
_atom_site_aniso_U_22
_atom_site_aniso_U_33
_atom_site_aniso_U_12
_atom_site_aniso_U_13
_atom_site_aniso_U_23
Cu 0.04270 0.04260 0.02070 -0.02220 0.00000 -0.00030
Na 0.04400 0.04400 0.04400 0.00000 0.00000 0.00000
K 0.06000 0.06000 0.06000 0.01000 0.01000 -0.01000
C(1) 0.01600 0.01600 0.01600 -0.00500 -0.00500 0.00500
C(2) 0.02300 0.02300 0.02300 0.00200 -0.00200 -0.00200
Cl(1) 0.04500 0.04500 0.04500 0.00000 0.00000 0.00000
Cl(2) 0.03800 0.03800 0.03800 0.00000 0.00000 0.00000
O(1) 0.02800 0.02700 0.02600 -0.01100 0.00400 -0.01100
O(2A) 0.03400 0.03200 0.03600 0.00700 -0.00700 0.00300
O(2B) 0.03900 0.02800 0.04300 0.00900 -0.00100 -0.00300
O(3) 0.01400 0.01400 0.01400 -0.00300 -0.00300 -0.00300
O(4) 0.06000 0.03400 0.02300 -0.02800 0.00700 -0.00700
O(5W) 0.04900 0.05500 0.05800 0.00000 0.00000 -0.01800

loop_
_atom_site_label
_atom_site_fract_x
_atom_site_fract_y
_atom_site_fract_z
_atom_site_occupancy
_atom_site_U_iso_or_equiv
Cu 0.92670 0.92681 0.78540 1.00000 0.03530
Na 0.25000 0.25000 0.25000 1.00000 0.04400
K 0.38380 0.61620 0.61620 0.62500 0.06000
C(1) 0.09230 0.90770 0.90770 1.00000 0.01600
C(2) 0.86620 0.86620 0.63390 1.00000 0.02300
Cl(1) 0.50000 0.50000 0.50000 1.00000 0.04500
Cl(2) 0.75000 0.75000 0.75000 0.50000 0.03800
O(1) 0.87460 0.02350 0.87520 1.00000 0.02700
O(2A) 0.85260 0.81410 0.57390 0.50000 0.03600
O(2B) 0.81340 0.85310 0.57450 0.50000 0.03700
O(3) 0.85270 0.85270 0.85270 1.00000 0.01400
O(4) -0.01990 0.02050 0.72500 0.50000 0.03800
O(5W) 0.09390 0.25000 0.25000 1.00000 0.05400
H(1) 0.81600 0.81600 0.81600 1.00000 0.02200
H(2) 0.00000 0.00000 0.66700 1.00000 0.06000
H(3) 0.06000 0.21000 0.22000 1.00000 0.08100

loop_
_cod_related_entry_id
_cod_related_entry_database
_cod_related_entry_code
1 AMCSD 0005865
